data_7714507
loop_
_publ_author_name
'Hsu, Han-Fang'
'Liu, Guan-Lin'
'Su, Yu-Chia'
'Ko, Bao-Tsan'

_publ_section_title
;
 Bimetallic nickel complexes containing imidazole-based phenolate ligands
 as efficient catalysts for the copolymerization of carbon dioxide with
 epoxides.
;
_journal_issue 1
_journal_name_full 'Dalton transactions (Cambridge, England : 2003)'
_journal_page_first 299
_journal_page_last 314
_journal_paper_doi 10.1039/d3dt03084a
_journal_volume 53
_journal_year 2023
_chemical_formula_moiety 'C74 H58 N12 Ni2 O16'
_chemical_formula_sum 'C74 H58 N12 Ni2 O16'
_chemical_formula_weight 1488.74
_space_group_crystal_system triclinic
_space_group_IT_number 2
_space_group_name_Hall '-P 1'
_space_group_name_H-M_alt 'P -1'
_atom_sites_solution_hydrogens geom
_atom_sites_solution_primary direct
_audit_creation_date 2023-08-18
_audit_creation_method
;
Olex2 1.2-ac3
(compiled 2017.08.10 svn.r3458 for OlexSys, GUI svn.r5381)
;
_audit_update_record
;
2023-09-06 deposited with the CCDC.	2023-11-17 downloaded from the CCDC.
;
_cell_angle_alpha 75.096(3)
_cell_angle_beta 84.014(3)
_cell_angle_gamma 75.408(3)
_cell_formula_units_Z 2
_cell_length_a 14.0031(12)
_cell_length_b 16.2239(15)
_cell_length_c 17.5740(16)
_cell_measurement_reflns_used 9987
_cell_measurement_temperature 150(2)
_cell_measurement_theta_max 26.38
_cell_measurement_theta_min 2.70
_cell_volume 3730.5(6)
_computing_cell_refinement 'SAINT V8.40A (?, 2016)'
_computing_data_reduction 'SAINT V8.40A (?, 2016)'
_computing_molecular_graphics 'Olex2 (Dolomanov et al., 2009)'
_computing_publication_material 'Olex2 (Dolomanov et al., 2009)'
_computing_structure_refinement 'ShelXL (Sheldrick, 2015)'
_computing_structure_solution 'ShelXS (Sheldrick, 2008)'
_diffrn_ambient_temperature 150.0
_diffrn_measured_fraction_theta_full 0.996
_diffrn_measured_fraction_theta_max 0.988
_diffrn_measurement_device_type 'Bruker APEX-II CCD'
_diffrn_measurement_method '\f and \w scans'
_diffrn_radiation_type MoK\a
_diffrn_radiation_wavelength 0.71073
_diffrn_reflns_av_R_equivalents 0.0781
_diffrn_reflns_av_unetI/netI 0.0653
_diffrn_reflns_Laue_measured_fraction_full 0.996
_diffrn_reflns_Laue_measured_fraction_max 0.988
_diffrn_reflns_limit_h_max 17
_diffrn_reflns_limit_h_min -17
_diffrn_reflns_limit_k_max 20
_diffrn_reflns_limit_k_min -20
_diffrn_reflns_limit_l_max 21
_diffrn_reflns_limit_l_min -21
_diffrn_reflns_number 58827
_diffrn_reflns_point_group_measured_fraction_full 0.996
_diffrn_reflns_point_group_measured_fraction_max 0.988
_diffrn_reflns_theta_full 25.243
_diffrn_reflns_theta_max 26.515
_diffrn_reflns_theta_min 2.655
_diffrn_standards_number 0
_exptl_absorpt_coefficient_mu 0.578
_exptl_absorpt_correction_T_max 0.7454
_exptl_absorpt_correction_T_min 0.5425
_exptl_absorpt_correction_type multi-scan
_exptl_absorpt_process_details
;
SADABS-2016/2 (Bruker,2016/2) was used for absorption correction.
wR2(int) was 0.0934 before and 0.0744 after correction.
The Ratio of minimum to maximum transmission is 0.7278.
The \l/2 correction factor is Not present.
;
_exptl_crystal_density_diffrn 1.325
_exptl_crystal_description CUBE
_exptl_crystal_F_000 1540
_refine_diff_density_max 1.069
_refine_diff_density_min -0.936
_refine_diff_density_rms 0.091
_refine_ls_extinction_method none
_refine_ls_goodness_of_fit_ref 1.016
_refine_ls_hydrogen_treatment constr
_refine_ls_matrix_type full
_refine_ls_number_parameters 1009
_refine_ls_number_reflns 15307
_refine_ls_number_restraints 308
_refine_ls_restrained_S_all 1.016
_refine_ls_R_factor_all 0.0870
_refine_ls_R_factor_gt 0.0580
_refine_ls_shift/su_max 0.001
_refine_ls_shift/su_mean 0.000
_refine_ls_structure_factor_coef Fsqd
_refine_ls_weighting_details 'w=1/[\s^2^(Fo^2^)+(0.1030P)^2^+2.8220P] where P=(Fo^2^+2Fc^2^)/3'
_refine_ls_weighting_scheme calc
_refine_ls_wR_factor_gt 0.1538
_refine_ls_wR_factor_ref 0.1799
_reflns_Friedel_coverage 0.000
_reflns_number_gt 10828
_reflns_number_total 15307
_reflns_threshold_expression 'I > 2\s(I)'
_cod_data_source_file d3dt03084a2.cif
_cod_data_source_block pmi_tnp
_cod_depositor_comments 'Adding full bibliography for 7714500--7714509.cif.'
_cod_database_code 7714507
_shelx_shelxl_version_number 2018/3
_shelx_space_group_comment
;
The symmetry employed for this shelxl refinement is uniquely defined
by the following loop, which should always be used as a source of
symmetry information in preference to the above space-group names.
They are only intended as comments.
;
_olex2_refinement_description
;
1. Fixed Uiso
 At 1.2 times of:
  All C(H) groups, All C(H,H) groups
 At 1.5 times of:
  All C(H,H,H) groups
2. Restrained distances
 N8A-C66A \\sim N8-C66
 with sigma of 0.02
 O3A-C63A \\sim O3-C63
 with sigma of 0.02
 O4A-N7A \\sim O4-N7
 with sigma of 0.02
 O5-N7 \\sim O5A-N7A
 with sigma of 0.02
 N9A-C68A \\sim N9-C68
 with sigma of 0.02
 O12-N9 \\sim O12A-N9A
 with sigma of 0.02
 O11A-N9A \\sim O11-N9
 with sigma of 0.02
 O12-O11 \\sim O11A-O12A
 with sigma of 0.02
3. Uiso/Uaniso restraints and constraints
Uanis(C36) \\sim Ueq, Uanis(C36A) \\sim Ueq, Uanis(C35) \\sim Ueq, Uanis(C35A)
\\sim Ueq, Uanis(C34) \\sim Ueq, Uanis(C34A) \\sim Ueq, Uanis(C33A) \\sim Ueq,
Uanis(C32) \\sim Ueq, Uanis(C32A) \\sim Ueq, Uanis(C33) \\sim Ueq: with sigma
of 0.01 and sigma for terminal atoms of 0.02
Uanis(O13) \\sim Ueq, Uanis(O13A) \\sim Ueq, Uanis(N11) \\sim Ueq, Uanis(N11A)
\\sim Ueq, Uanis(O14) \\sim Ueq, Uanis(O14A) \\sim Ueq: with sigma of 0.01 and
sigma for terminal atoms of 0.02
Uanis(C31) \\sim Ueq, Uanis(C31A) \\sim Ueq: with sigma of 0.01 and sigma for
terminal atoms of 0.02
Uanis(O3) \\sim Ueq, Uanis(O4) \\sim Ueq, Uanis(O5) \\sim Ueq, Uanis(N7) \\sim
Ueq, Uanis(C63) \\sim Ueq, Uanis(C64) \\sim Ueq, Uanis(C65) \\sim Ueq,
Uanis(O10) \\sim Ueq, Uanis(C68) \\sim Ueq, Uanis(O9) \\sim Ueq, Uanis(C67)
\\sim Ueq, Uanis(C66) \\sim Ueq, Uanis(N8) \\sim Ueq, Uanis(O4A) \\sim Ueq,
Uanis(N7A) \\sim Ueq, Uanis(O5A) \\sim Ueq, Uanis(C64A) \\sim Ueq, Uanis(C65A)
\\sim Ueq, Uanis(C63A) \\sim Ueq, Uanis(O3A) \\sim Ueq, Uanis(C68A) \\sim Ueq,
Uanis(C67A) \\sim Ueq, Uanis(C66A) \\sim Ueq, Uanis(N8A) \\sim Ueq, Uanis(O10A)
\\sim Ueq, Uanis(O9A) \\sim Ueq: with sigma of 0.01 and sigma for terminal
atoms of 0.02
Uanis(O12A) \\sim Ueq, Uanis(N9A) \\sim Ueq, Uanis(O11A) \\sim Ueq, Uanis(N9)
\\sim Ueq, Uanis(O12) \\sim Ueq, Uanis(O11) \\sim Ueq: with sigma of 0.01 and
sigma for terminal atoms of 0.02
Uanis(C36) = Uanis(C36A)
Uanis(C35) = Uanis(C35A)
Uanis(C34) = Uanis(C34A)
Uanis(C32) = Uanis(C32A)
Uanis(C33) = Uanis(C33A)
Uanis(O13) = Uanis(O13A)
Uanis(N11) = Uanis(N11A)
Uanis(O14) = Uanis(O14A)
Uanis(C31) = Uanis(C31A)
Uanis(O4) = Uanis(O4A)
Uanis(N7) = Uanis(N7A)
Uanis(O5) = Uanis(O5A)
Uanis(C64) = Uanis(C64A)
Uanis(C65) = Uanis(C65A)
Uanis(C63) = Uanis(C63A)
Uanis(O3) = Uanis(O3A)
Uanis(C68) = Uanis(C68A)
Uanis(C67) = Uanis(C67A)
Uanis(C66) = Uanis(C66A)
Uanis(N8) = Uanis(N8A)
Uanis(O9) = Uanis(O9A)
Uanis(O10) = Uanis(O10A)
Uanis(N9) = Uanis(N9A)
Uanis(O12) = Uanis(O12A)
Uanis(O11) = Uanis(O11A)
4. Others
 Sof(C32A)=Sof(H32A)=Sof(C33A)=Sof(H33A)=Sof(C34A)=Sof(H34A)=Sof(C35A)=
 Sof(H35A)=Sof(C36A)=Sof(H36A)=1-FVAR(1)
 Sof(C32)=Sof(H32)=Sof(C33)=Sof(H33)=Sof(C34)=Sof(H34)=Sof(C35)=Sof(H35)=
 Sof(C36)=Sof(H36)=FVAR(1)
 Sof(O13A)=Sof(O14A)=Sof(N11A)=1-FVAR(2)
 Sof(O13)=Sof(O14)=Sof(N11)=FVAR(2)
 Sof(C31A)=1-FVAR(3)
 Sof(C31)=FVAR(3)
 Sof(O3A)=Sof(O4A)=Sof(O5A)=Sof(O9A)=Sof(O10A)=Sof(N7A)=Sof(N8A)=Sof(C64A)=
 Sof(C65A)=Sof(H65A)=Sof(C66A)=Sof(C67A)=Sof(H67A)=Sof(C68A)=Sof(C63A)=1-FVAR(4)
 Sof(O3)=Sof(O4)=Sof(O5)=Sof(O9)=Sof(O10)=Sof(N7)=Sof(N8)=Sof(C63)=Sof(C64)=
 Sof(C65)=Sof(H65)=Sof(C66)=Sof(C67)=Sof(H67)=Sof(C68)=FVAR(4)
 Sof(O11A)=Sof(O12A)=Sof(N9A)=1-FVAR(5)
 Sof(O11)=Sof(O12)=Sof(N9)=FVAR(5)
5.a Secondary CH2 refined with riding coordinates:
 C7(H7A,H7B), C8(H8A,H8B), C9(H9A,H9B), C10(H10A,H10B)
5.b Aromatic/amide H refined with riding coordinates:
 C3(H3), C5(H5), C14(H14), C16(H16), C17(H17), C18(H18), C19(H19), C20(H20),
 C21(H21), C26(H26), C27(H27), C28(H28), C29(H29), C30(H30), C32(H32), C33(H33),
  C34(H34), C35(H35), C36(H36), C45(H45), C46(H46), C47(H47), C48(H48),
 C49(H49), C52(H52), C53(H53), C54(H54), C55(H55), C56(H56), C58(H58),
 C32A(H32A), C59(H59), C33A(H33A), C60(H60), C34A(H34A), C61(H61), C35A(H35A),
 C62(H62), C36A(H36A), C65A(H65A), C67A(H67A), C65(H65), C67(H67), C71(H71),
 C73(H73)
5.c Fitted hexagon refined as free rotating group:
 C64A(C65A,C66A,C67A,C68A,C63A)
5.d Idealised Me refined as rotating group:
 C38(H38A,H38B,H38C), C39(H39A,H39B,H39C), C40(H40A,H40B,H40C), C41(H41A,H41B,
 H41C)
;
_olex2_submission_special_instructions 'No special instructions were received'

loop_
_space_group_symop_operation_xyz
'x, y, z'
'-x, -y, -z'

loop_
_atom_site_label
_atom_site_type_symbol
_atom_site_fract_x
_atom_site_fract_y
_atom_site_fract_z
_atom_site_U_iso_or_equiv
_atom_site_adp_type
_atom_site_occupancy
_atom_site_site_symmetry_order
_atom_site_calc_flag
_atom_site_refinement_flags_posn
_atom_site_refinement_flags_adp
_atom_site_refinement_flags_occupancy
_atom_site_disorder_assembly
_atom_site_disorder_group
Ni1 Ni 0.84481(3) 0.45959(3) 0.74281(2) 0.02522(12) Uani 1 1 d . . . . .
Ni2 Ni 0.71121(3) 0.63816(3) 0.66139(2) 0.02273(12) Uani 1 1 d . . . . .
O1 O 0.72663(15) 0.55012(15) 0.76773(13) 0.0239(5) Uani 1 1 d . . . . .
O2 O 0.81498(16) 0.53886(15) 0.63319(12) 0.0247(5) Uani 1 1 d . . . . .
O3 O 0.8903(3) 0.4013(2) 0.8551(2) 0.0290(7) Uani 0.871(6) 1 d D U P A 1
O3A O 0.888(2) 0.4323(17) 0.8574(17) 0.0290(7) Uani 0.129(6) 1 d D U P A 2
O4 O 0.9453(3) 0.5343(2) 0.7499(2) 0.0269(8) Uani 0.871(6) 1 d D U P A 1
O4A O 0.935(3) 0.5626(19) 0.7413(18) 0.0269(8) Uani 0.129(6) 1 d D U P A 2
O5 O 0.9934(3) 0.6250(3) 0.7988(2) 0.0393(9) Uani 0.871(6) 1 d D U P A 1
O5A O 0.990(2) 0.6579(19) 0.780(2) 0.0393(9) Uani 0.129(6) 1 d D U P A 2
O6 O 0.81014(18) 0.69835(16) 0.69110(14) 0.0317(5) Uani 1 1 d . . . . .
O7 O 0.75352(19) 0.71272(17) 0.54362(14) 0.0352(6) Uani 1 1 d . . . . .
O8 O 0.8485(2) 0.7609(2) 0.44700(16) 0.0486(7) Uani 1 1 d . . . . .
O9 O 0.8442(7) 0.6827(4) 1.0458(5) 0.090(3) Uani 0.871(6) 1 d . U P A 1
O9A O 0.868(4) 0.727(3) 1.018(2) 0.090(3) Uani 0.129(6) 1 d . U P A 2
O10 O 0.8545(3) 0.5646(4) 1.1422(3) 0.0688(14) Uani 0.871(6) 1 d . U P A 1
O10A O 0.838(2) 0.626(3) 1.1198(19) 0.0688(14) Uani 0.129(6) 1 d . U P A 2
O11 O 0.8203(4) 0.3004(4) 1.0733(3) 0.0885(16) Uani 0.888(6) 1 d D U P A 1
O11A O 0.862(3) 0.352(3) 1.0932(16) 0.0885(16) Uani 0.112(6) 1 d D U P A 2
O12 O 0.9305(4) 0.2657(3) 0.9861(3) 0.0914(17) Uani 0.888(6) 1 d D U P A 1
O12A O 0.841(4) 0.304(2) 0.997(2) 0.0914(17) Uani 0.112(6) 1 d D U P A 2
O13 O 1.069(2) 0.9271(19) 0.4574(11) 0.055(4) Uani 0.60(2) 1 d . U P B 1
O13A O 1.078(3) 0.922(3) 0.480(2) 0.055(4) Uani 0.40(2) 1 d . U P B 2
O14 O 1.1167(11) 0.9266(10) 0.5719(10) 0.063(3) Uani 0.60(2) 1 d . U P B 1
O14A O 1.1003(16) 0.9401(16) 0.5981(14) 0.063(3) Uani 0.40(2) 1 d . U P B 2
O15 O 0.9410(3) 0.8060(3) 0.8167(2) 0.0773(11) Uani 1 1 d . . . . .
O16 O 0.7971(3) 0.7859(2) 0.8039(2) 0.0630(9) Uani 1 1 d . . . . .
N1 N 0.6096(2) 0.72569(17) 0.71194(15) 0.0244(6) Uani 1 1 d . . . . .
N2 N 0.5403(2) 0.76807(18) 0.81789(16) 0.0281(6) Uani 1 1 d . . . . .
N3 N 0.61038(19) 0.60864(17) 0.59356(15) 0.0222(5) Uani 1 1 d . . . . .
N4 N 0.59104(19) 0.63687(18) 0.46502(15) 0.0231(5) Uani 1 1 d . . . . .
N5 N 0.75916(19) 0.36895(18) 0.75978(16) 0.0256(6) Uani 1 1 d . . . . .
N6 N 0.9556(2) 0.3688(2) 0.69808(16) 0.0288(6) Uani 1 1 d . . . . .
N7 N 0.9496(3) 0.5662(3) 0.8067(2) 0.0293(9) Uani 0.871(6) 1 d D U P A 1
N7A N 0.949(3) 0.597(2) 0.7936(18) 0.0293(9) Uani 0.129(6) 1 d D U P A 2
N8 N 0.8558(3) 0.6023(5) 1.0718(3) 0.0553(14) Uani 0.871(6) 1 d D U P A 1
N8A N 0.857(4) 0.655(5) 1.052(4) 0.0553(14) Uani 0.129(6) 1 d D U P A 2
N9 N 0.8768(4) 0.3202(4) 1.0175(2) 0.0522(11) Uani 0.888(6) 1 d D U P A 1
N9A N 0.866(4) 0.364(2) 1.0192(16) 0.0522(11) Uani 0.112(6) 1 d D U P A 2
N10 N 0.8232(2) 0.74789(19) 0.51756(18) 0.0334(7) Uani 1 1 d . . . . .
N11 N 1.0630(11) 0.9084(9) 0.5284(10) 0.040(2) Uani 0.60(2) 1 d . U P B 1
N11A N 1.0625(18) 0.9121(15) 0.5545(12) 0.040(2) Uani 0.40(2) 1 d . U P B 2
N12 N 0.8784(3) 0.7961(3) 0.7773(2) 0.0537(10) Uani 1 1 d . . . . .
C1 C 0.6452(2) 0.5362(2) 0.81157(17) 0.0216(6) Uani 1 1 d . . . . .
C2 C 0.5710(2) 0.6079(2) 0.82548(17) 0.0227(6) Uani 1 1 d . . . . .
C3 C 0.4861(2) 0.5941(2) 0.87174(18) 0.0236(6) Uani 1 1 d . . . . .
H3 H 0.437081 0.643419 0.880812 0.028 Uiso 1 1 calc R . . . .
C4 C 0.4716(2) 0.5107(2) 0.90465(18) 0.0233(6) Uani 1 1 d . . . . .
C5 C 0.5444(2) 0.4410(2) 0.88967(18) 0.0251(7) Uani 1 1 d . . . . .
H5 H 0.535093 0.383390 0.911307 0.030 Uiso 1 1 calc R . . . .
C6 C 0.6306(2) 0.4500(2) 0.84480(18) 0.0229(6) Uani 1 1 d . . . . .
C7 C 0.7038(2) 0.3666(2) 0.8365(2) 0.0281(7) Uani 1 1 d . . . . .
H7A H 0.752104 0.350446 0.878201 0.034 Uiso 1 1 calc R . . . .
H7B H 0.667840 0.319316 0.846360 0.034 Uiso 1 1 calc R . . . .
C8 C 0.8342(3) 0.2846(2) 0.7642(2) 0.0320(7) Uani 1 1 d . . . . .
H8A H 0.801535 0.238150 0.761086 0.038 Uiso 1 1 calc R . . . .
H8B H 0.867124 0.266544 0.815026 0.038 Uiso 1 1 calc R . . . .
C9 C 0.9103(3) 0.2962(2) 0.6964(2) 0.0325(8) Uani 1 1 d . . . . .
H9A H 0.962201 0.241165 0.700775 0.039 Uiso 1 1 calc R . . . .
H9B H 0.878203 0.309139 0.645715 0.039 Uiso 1 1 calc R . . . .
C10 C 0.9888(2) 0.4138(2) 0.6179(2) 0.0303(7) Uani 1 1 d . . . . .
H10A H 1.045899 0.373264 0.598555 0.036 Uiso 1 1 calc R . . . .
H10B H 1.011162 0.465661 0.621865 0.036 Uiso 1 1 calc R . . . .
C11 C 0.9092(2) 0.4427(2) 0.55913(19) 0.0262(7) Uani 1 1 d . . . . .
C12 C 0.8228(2) 0.5061(2) 0.56988(18) 0.0230(6) Uani 1 1 d . . . . .
C13 C 0.7472(2) 0.5294(2) 0.51581(19) 0.0244(6) Uani 1 1 d . . . . .
C14 C 0.7610(2) 0.4859(2) 0.45424(18) 0.0243(6) Uani 1 1 d . . . . .
H14 H 0.708744 0.498506 0.419557 0.029 Uiso 1 1 calc R . . . .
C15 C 0.8466(2) 0.4261(2) 0.44202(19) 0.0273(7) Uani 1 1 d . . . . .
C16 C 0.9203(2) 0.4051(2) 0.49517(19) 0.0264(7) Uani 1 1 d . . . . .
H16 H 0.979983 0.363943 0.487715 0.032 Uiso 1 1 calc R . . . .
C17 C 0.5983(3) 0.8626(2) 0.5480(2) 0.0349(8) Uani 1 1 d . . . . .
H17 H 0.563199 0.819962 0.546838 0.042 Uiso 1 1 calc R . . . .
C18 C 0.6258(3) 0.9142(3) 0.4785(2) 0.0413(9) Uani 1 1 d . . . . .
H18 H 0.610159 0.906433 0.429833 0.050 Uiso 1 1 calc R . . . .
C19 C 0.6766(3) 0.9778(3) 0.4785(2) 0.0438(10) Uani 1 1 d . . . . .
H19 H 0.695544 1.013402 0.430178 0.053 Uiso 1 1 calc R . . . .
C20 C 0.6990(3) 0.9888(3) 0.5496(2) 0.0425(9) Uani 1 1 d . . . . .
H20 H 0.733789 1.031819 0.550297 0.051 Uiso 1 1 calc R . . . .
C21 C 0.6706(3) 0.9367(2) 0.6199(2) 0.0364(8) Uani 1 1 d . . . . .
H21 H 0.685045 0.945328 0.668590 0.044 Uiso 1 1 calc R . . . .
C22 C 0.6210(3) 0.8716(2) 0.62009(19) 0.0287(7) Uani 1 1 d . . . . .
C23 C 0.5932(3) 0.8162(2) 0.69560(19) 0.0270(7) Uani 1 1 d . . . . .
C24 C 0.5501(3) 0.8438(2) 0.76069(19) 0.0296(7) Uani 1 1 d . . . . .
C25 C 0.5137(3) 0.9324(2) 0.7757(2) 0.0371(9) Uani 1 1 d . . . . .
C26 C 0.4370(4) 0.9914(3) 0.7356(2) 0.0473(10) Uani 1 1 d . . . . .
H26 H 0.407936 0.975906 0.696352 0.057 Uiso 1 1 calc R . . . .
C27 C 0.4007(4) 1.0733(3) 0.7509(3) 0.0622(14) Uani 1 1 d . . . . .
H27 H 0.347719 1.114073 0.722238 0.075 Uiso 1 1 calc R . . . .
C28 C 0.4428(5) 1.0950(3) 0.8087(3) 0.0633(14) Uani 1 1 d . . . . .
H28 H 0.417847 1.150785 0.820223 0.076 Uiso 1 1 calc R . . . .
C29 C 0.5192(5) 1.0374(3) 0.8489(3) 0.0624(14) Uani 1 1 d . . . . .
H29 H 0.547120 1.052967 0.888695 0.075 Uiso 1 1 calc R . . . .
C30 C 0.5573(4) 0.9558(3) 0.8325(2) 0.0492(11) Uani 1 1 d . . . . .
H30 H 0.612309 0.916292 0.859602 0.059 Uiso 1 1 calc R . . . .
C31 C 0.5232(18) 0.7688(15) 0.9000(14) 0.024(2) Uani 0.50(4) 1 d . U P C 1
C32 C 0.4244(9) 0.7974(10) 0.9233(8) 0.036(2) Uani 0.533(7) 1 d . U P C 1
H32 H 0.373361 0.809573 0.887560 0.043 Uiso 0.533(7) 1 calc R . P C 1
C33 C 0.4012(9) 0.8080(7) 1.0026(7) 0.044(2) Uani 0.533(7) 1 d . U P C 1
H33 H 0.335119 0.826813 1.021232 0.052 Uiso 0.533(7) 1 calc R . P C 1
C34 C 0.4785(11) 0.7896(7) 1.0488(7) 0.045(2) Uani 0.533(7) 1 d . U P C 1
H34 H 0.465505 0.796772 1.101122 0.054 Uiso 0.533(7) 1 calc R . P C 1
C35 C 0.5751(9) 0.7611(7) 1.0246(6) 0.043(2) Uani 0.533(7) 1 d . U P C 1
H35 H 0.626457 0.749720 1.059908 0.051 Uiso 0.533(7) 1 calc R . P C 1
C36 C 0.5972(7) 0.7492(10) 0.9513(9) 0.0338(19) Uani 0.533(7) 1 d . U P C 1
H36 H 0.663740 0.727426 0.935234 0.041 Uiso 0.533(7) 1 calc R . P C 1
C37 C 0.5773(2) 0.6980(2) 0.78591(18) 0.0243(6) Uani 1 1 d . . . . .
C38 C 0.3773(2) 0.4974(2) 0.9500(2) 0.0296(7) Uani 1 1 d . . . . .
H38A H 0.338687 0.553281 0.959948 0.044 Uiso 1 1 calc GR . . . .
H38B H 0.392860 0.454528 1.000333 0.044 Uiso 1 1 calc GR . . . .
H38C H 0.338854 0.475579 0.919295 0.044 Uiso 1 1 calc GR . . . .
C39 C 0.6903(2) 0.3845(2) 0.6970(2) 0.0285(7) Uani 1 1 d . . . . .
H39A H 0.644115 0.441806 0.693008 0.043 Uiso 1 1 calc GR . . . .
H39B H 0.653325 0.338457 0.709468 0.043 Uiso 1 1 calc GR . . . .
H39C H 0.727530 0.383560 0.646692 0.043 Uiso 1 1 calc GR . . . .
C40 C 1.0436(3) 0.3340(3) 0.7470(2) 0.0387(9) Uani 1 1 d . . . . .
H40A H 1.071801 0.382476 0.750013 0.058 Uiso 1 1 calc GR . . . .
H40B H 1.092865 0.292245 0.723175 0.058 Uiso 1 1 calc GR . . . .
H40C H 1.024228 0.304201 0.800147 0.058 Uiso 1 1 calc GR . . . .
C41 C 0.8585(3) 0.3823(3) 0.3738(2) 0.0361(8) Uani 1 1 d . . . . .
H41A H 0.839852 0.325837 0.391939 0.054 Uiso 1 1 calc GR . . . .
H41B H 0.927484 0.372510 0.354043 0.054 Uiso 1 1 calc GR . . . .
H41C H 0.815842 0.420129 0.331496 0.054 Uiso 1 1 calc GR . . . .
C42 C 0.6527(2) 0.5919(2) 0.52524(19) 0.0250(7) Uani 1 1 d . . . . .
C43 C 0.5170(2) 0.6623(2) 0.57602(19) 0.0242(6) Uani 1 1 d . . . . .
C44 C 0.4389(2) 0.6871(2) 0.63522(19) 0.0254(7) Uani 1 1 d . . . . .
C45 C 0.4105(2) 0.6219(2) 0.69444(19) 0.0296(7) Uani 1 1 d . . . . .
H45 H 0.447443 0.562928 0.701098 0.036 Uiso 1 1 calc R . . . .
C46 C 0.3284(3) 0.6419(3) 0.7444(2) 0.0385(9) Uani 1 1 d . . . . .
H46 H 0.308808 0.596317 0.783988 0.046 Uiso 1 1 calc R . . . .
C47 C 0.2755(3) 0.7276(3) 0.7366(2) 0.0409(9) Uani 1 1 d . . . . .
H47 H 0.220007 0.741365 0.770872 0.049 Uiso 1 1 calc R . . . .
C48 C 0.3041(3) 0.7933(3) 0.6783(2) 0.0406(9) Uani 1 1 d . . . . .
H48 H 0.268306 0.852475 0.672904 0.049 Uiso 1 1 calc R . . . .
C49 C 0.3846(3) 0.7735(2) 0.6276(2) 0.0354(8) Uani 1 1 d . . . . .
H49 H 0.402909 0.819091 0.587402 0.043 Uiso 1 1 calc R . . . .
C50 C 0.5041(2) 0.6807(2) 0.49639(19) 0.0234(6) Uani 1 1 d . . . . .
C51 C 0.4187(2) 0.7336(2) 0.44955(19) 0.0261(7) Uani 1 1 d . . . . .
C52 C 0.3251(2) 0.7183(2) 0.4737(2) 0.0294(7) Uani 1 1 d . . . . .
H52 H 0.317384 0.673059 0.518848 0.035 Uiso 1 1 calc R . . . .
C53 C 0.2433(3) 0.7695(3) 0.4317(2) 0.0390(9) Uani 1 1 d . . . . .
H53 H 0.179559 0.759799 0.449037 0.047 Uiso 1 1 calc R . . . .
C54 C 0.2536(3) 0.8342(3) 0.3651(3) 0.0423(10) Uani 1 1 d . . . . .
H54 H 0.197316 0.868330 0.336272 0.051 Uiso 1 1 calc R . . . .
C55 C 0.3470(3) 0.8494(2) 0.3400(2) 0.0392(9) Uani 1 1 d . . . . .
H55 H 0.354527 0.893768 0.294080 0.047 Uiso 1 1 calc R . . . .
C56 C 0.4285(3) 0.7995(2) 0.3825(2) 0.0312(7) Uani 1 1 d . . . . .
H56 H 0.491918 0.810257 0.365680 0.037 Uiso 1 1 calc R . . . .
C57 C 0.6100(2) 0.6422(2) 0.38213(18) 0.0234(6) Uani 1 1 d . . . . .
C31A C 0.4947(17) 0.7733(15) 0.8963(14) 0.024(2) Uani 0.50(4) 1 d . U P C 2
C58 C 0.6839(2) 0.6807(2) 0.3421(2) 0.0297(7) Uani 1 1 d . . . . .
H58 H 0.721375 0.705296 0.368464 0.036 Uiso 1 1 calc R . . . .
C32A C 0.3948(10) 0.8037(12) 0.9082(9) 0.036(2) Uani 0.467(7) 1 d . U P C 2
H32A H 0.350622 0.814349 0.867330 0.043 Uiso 0.467(7) 1 calc R . P C 2
C59 C 0.7025(3) 0.6828(3) 0.2626(2) 0.0380(9) Uani 1 1 d . . . . .
H59 H 0.754106 0.707932 0.234411 0.046 Uiso 1 1 calc R . . . .
C33A C 0.3608(9) 0.8182(8) 0.9803(7) 0.044(2) Uani 0.467(7) 1 d . U P C 2
H33A H 0.291785 0.836679 0.990785 0.052 Uiso 0.467(7) 1 calc R . P C 2
C60 C 0.6457(3) 0.6483(3) 0.2239(2) 0.0393(9) Uani 1 1 d . . . . .
H60 H 0.659176 0.649133 0.169652 0.047 Uiso 1 1 calc R . . . .
C34A C 0.4279(11) 0.8057(8) 1.0402(9) 0.045(2) Uani 0.467(7) 1 d . U P C 2
H34A H 0.402922 0.818199 1.089436 0.054 Uiso 0.467(7) 1 calc R . P C 2
C61 C 0.5702(3) 0.6130(3) 0.2641(2) 0.0346(8) Uani 1 1 d . . . . .
H61 H 0.530403 0.591255 0.237027 0.041 Uiso 1 1 calc R . . . .
C35A C 0.5251(12) 0.7769(8) 1.0288(8) 0.043(2) Uani 0.467(7) 1 d . U P C 2
H35A H 0.569414 0.767194 1.069283 0.051 Uiso 0.467(7) 1 calc R . P C 2
C62 C 0.5516(2) 0.6088(2) 0.3441(2) 0.0288(7) Uani 1 1 d . . . . .
H62 H 0.500077 0.583667 0.372218 0.035 Uiso 1 1 calc R . . . .
C36A C 0.5604(8) 0.7611(11) 0.9520(10) 0.0338(19) Uani 0.467(7) 1 d . U P C 2
H36A H 0.629134 0.742250 0.940820 0.041 Uiso 0.467(7) 1 calc R . P C 2
C63 C 0.8923(3) 0.4458(3) 0.9039(2) 0.0291(9) Uani 0.871(6) 1 d D U P A 1
C64 C 0.9079(3) 0.5328(3) 0.8840(3) 0.0289(10) Uani 0.871(6) 1 d . U P A 1
C64A C 0.9049(19) 0.5679(17) 0.8700(9) 0.0289(10) Uani 0.129(6) 1 d . U P A 2
C65A C 0.8951(19) 0.6248(15) 0.9189(14) 0.0374(11) Uani 0.129(6) 1 d G U P A 2
H65A H 0.902654 0.683013 0.897568 0.045 Uiso 0.129(6) 1 calc R . P A 2
C66A C 0.8743(17) 0.5966(18) 0.9992(13) 0.0379(12) Uani 0.129(6) 1 d DG U P A 2
C67A C 0.8633(18) 0.512(2) 1.0305(9) 0.0414(12) Uani 0.129(6) 1 d G U P A 2
H67A H 0.849078 0.492256 1.085298 0.050 Uiso 0.129(6) 1 calc R . P A 2
C68A C 0.8731(19) 0.4546(15) 0.9815(13) 0.0351(10) Uani 0.129(6) 1 d DG U P A 2
C63A C 0.8939(18) 0.4828(16) 0.9013(12) 0.0291(9) Uani 0.129(6) 1 d DG U P A 2
C65 C 0.8949(3) 0.5851(4) 0.9369(3) 0.0374(11) Uani 0.871(6) 1 d . U P A 1
H65 H 0.901333 0.644062 0.920180 0.045 Uiso 0.871(6) 1 calc R . P A 1
C66 C 0.8723(3) 0.5493(4) 1.0145(3) 0.0379(12) Uani 0.871(6) 1 d D U P A 1
C67 C 0.8681(3) 0.4612(4) 1.0413(3) 0.0414(12) Uani 0.871(6) 1 d . U P A 1
H67 H 0.857186 0.436733 1.095835 0.050 Uiso 0.871(6) 1 calc R . P A 1
C68 C 0.8797(3) 0.4115(4) 0.9883(3) 0.0351(10) Uani 0.871(6) 1 d D U P A 1
C69 C 0.8556(3) 0.7543(2) 0.6534(2) 0.0327(8) Uani 1 1 d . . . . .
C70 C 0.8738(3) 0.7771(2) 0.5692(2) 0.0332(8) Uani 1 1 d . . . . .
C71 C 0.9399(3) 0.8281(2) 0.5320(3) 0.0406(9) Uani 1 1 d . . . . .
H71 H 0.950466 0.840527 0.476394 0.049 Uiso 1 1 calc R . . . .
C72 C 0.9896(3) 0.8598(3) 0.5773(3) 0.0464(11) Uani 1 1 d . . . . .
C73 C 0.9696(3) 0.8488(3) 0.6571(3) 0.0487(11) Uani 1 1 d . . . . .
H73 H 1.001789 0.874283 0.686846 0.058 Uiso 1 1 calc R . . . .
C74 C 0.9026(3) 0.8005(3) 0.6935(3) 0.0417(9) Uani 1 1 d . . . . .

loop_
_atom_site_aniso_label
_atom_site_aniso_U_11
_atom_site_aniso_U_22
_atom_site_aniso_U_33
_atom_site_aniso_U_23
_atom_site_aniso_U_13
_atom_site_aniso_U_12
Ni1 0.0222(2) 0.0333(2) 0.0255(2) -0.01179(18) -0.00085(16) -0.01115(18)
Ni2 0.0279(2) 0.0251(2) 0.0221(2) -0.01110(16) 0.00241(16) -0.01457(17)
O1 0.0233(11) 0.0271(12) 0.0262(11) -0.0106(9) 0.0038(9) -0.0125(9)
O2 0.0261(11) 0.0316(12) 0.0230(11) -0.0152(9) 0.0012(9) -0.0107(10)
O3 0.0336(13) 0.030(2) 0.0279(13) -0.0121(15) -0.0033(10) -0.0096(17)
O3A 0.0336(13) 0.030(2) 0.0279(13) -0.0121(15) -0.0033(10) -0.0096(17)
O4 0.0282(15) 0.030(2) 0.0297(15) -0.0166(17) -0.0002(11) -0.0102(19)
O4A 0.0282(15) 0.030(2) 0.0297(15) -0.0166(17) -0.0002(11) -0.0102(19)
O5 0.0409(15) 0.039(2) 0.052(2) -0.0212(19) -0.0025(15) -0.024(2)
O5A 0.0409(15) 0.039(2) 0.052(2) -0.0212(19) -0.0025(15) -0.024(2)
O6 0.0346(13) 0.0342(13) 0.0364(13) -0.0166(11) 0.0017(10) -0.0193(11)
O7 0.0471(15) 0.0348(14) 0.0317(13) -0.0108(11) 0.0032(11) -0.0229(12)
O8 0.0588(18) 0.0552(18) 0.0340(15) -0.0138(13) 0.0140(13) -0.0205(15)
O9 0.122(5) 0.090(7) 0.079(4) -0.062(5) 0.008(3) -0.027(4)
O9A 0.122(5) 0.090(7) 0.079(4) -0.062(5) 0.008(3) -0.027(4)
O10 0.052(2) 0.115(4) 0.049(2) -0.051(3) -0.0014(18) -0.005(3)
O10A 0.052(2) 0.115(4) 0.049(2) -0.051(3) -0.0014(18) -0.005(3)
O11 0.101(3) 0.093(4) 0.061(3) -0.001(2) 0.027(2) -0.035(3)
O11A 0.101(3) 0.093(4) 0.061(3) -0.001(2) 0.027(2) -0.035(3)
O12 0.122(4) 0.071(3) 0.065(3) -0.011(2) 0.026(3) -0.012(3)
O12A 0.122(4) 0.071(3) 0.065(3) -0.011(2) 0.026(3) -0.012(3)
O13 0.049(5) 0.036(3) 0.075(10) -0.010(8) 0.029(8) -0.014(3)
O13A 0.049(5) 0.036(3) 0.075(10) -0.010(8) 0.029(8) -0.014(3)
O14 0.040(5) 0.060(5) 0.097(9) -0.010(5) -0.004(5) -0.033(4)
O14A 0.040(5) 0.060(5) 0.097(9) -0.010(5) -0.004(5) -0.033(4)
O15 0.089(3) 0.095(3) 0.080(3) -0.047(2) -0.015(2) -0.048(2)
O16 0.067(2) 0.087(3) 0.060(2) -0.0463(19) 0.0105(16) -0.0380(19)
N1 0.0335(14) 0.0223(14) 0.0241(13) -0.0101(11) 0.0030(11) -0.0158(12)
N2 0.0446(17) 0.0218(14) 0.0230(13) -0.0088(11) 0.0046(12) -0.0158(12)
N3 0.0249(13) 0.0232(13) 0.0240(13) -0.0116(11) 0.0025(10) -0.0112(11)
N4 0.0246(13) 0.0258(14) 0.0235(13) -0.0097(11) -0.0011(10) -0.0100(11)
N5 0.0232(13) 0.0259(14) 0.0303(14) -0.0113(11) 0.0020(11) -0.0070(11)
N6 0.0220(13) 0.0371(16) 0.0299(15) -0.0122(12) -0.0042(11) -0.0058(12)
N7 0.0269(14) 0.033(2) 0.036(2) -0.0178(19) -0.0026(14) -0.012(2)
N7A 0.0269(14) 0.033(2) 0.036(2) -0.0178(19) -0.0026(14) -0.012(2)
N8 0.040(2) 0.086(4) 0.055(3) -0.046(3) 0.0003(19) -0.013(3)
N8A 0.040(2) 0.086(4) 0.055(3) -0.046(3) 0.0003(19) -0.013(3)
N9 0.056(3) 0.067(3) 0.035(2) -0.010(2) -0.0061(18) -0.017(3)
N9A 0.056(3) 0.067(3) 0.035(2) -0.010(2) -0.0061(18) -0.017(3)
N10 0.0379(16) 0.0281(16) 0.0352(17) -0.0109(13) 0.0065(13) -0.0094(13)
N11 0.0298(18) 0.029(2) 0.058(7) -0.009(5) 0.004(5) -0.0084(16)
N11A 0.0298(18) 0.029(2) 0.058(7) -0.009(5) 0.004(5) -0.0084(16)
N12 0.060(2) 0.058(2) 0.065(2) -0.0339(19) -0.0040(19) -0.033(2)
C1 0.0248(15) 0.0263(16) 0.0189(14) -0.0083(12) -0.0009(11) -0.0125(13)
C2 0.0300(16) 0.0237(16) 0.0199(15) -0.0085(12) -0.0008(12) -0.0129(13)
C3 0.0273(15) 0.0256(16) 0.0241(15) -0.0136(13) 0.0013(12) -0.0105(13)
C4 0.0258(15) 0.0299(17) 0.0199(14) -0.0092(13) -0.0001(12) -0.0140(13)
C5 0.0304(16) 0.0269(17) 0.0236(15) -0.0076(13) 0.0003(12) -0.0158(14)
C6 0.0265(15) 0.0224(16) 0.0231(15) -0.0076(12) -0.0034(12) -0.0086(13)
C7 0.0313(17) 0.0241(17) 0.0300(17) -0.0066(13) 0.0012(13) -0.0093(14)
C8 0.0330(18) 0.0247(17) 0.0372(19) -0.0083(14) -0.0022(15) -0.0037(14)
C9 0.0272(17) 0.0314(19) 0.040(2) -0.0147(15) -0.0026(14) -0.0023(14)
C10 0.0203(15) 0.043(2) 0.0324(18) -0.0171(15) 0.0024(13) -0.0095(14)
C11 0.0211(15) 0.0329(18) 0.0282(16) -0.0092(14) -0.0010(12) -0.0108(14)
C12 0.0242(15) 0.0294(17) 0.0219(15) -0.0110(13) 0.0037(12) -0.0147(13)
C13 0.0257(15) 0.0268(17) 0.0262(16) -0.0119(13) 0.0026(12) -0.0121(13)
C14 0.0252(15) 0.0283(17) 0.0243(16) -0.0115(13) -0.0046(12) -0.0084(13)
C15 0.0298(16) 0.0309(18) 0.0270(16) -0.0135(14) 0.0022(13) -0.0121(14)
C16 0.0206(15) 0.0285(17) 0.0330(17) -0.0130(14) 0.0010(13) -0.0059(13)
C17 0.046(2) 0.033(2) 0.0319(19) -0.0102(15) 0.0008(15) -0.0193(17)
C18 0.059(2) 0.038(2) 0.0286(19) -0.0070(16) 0.0032(17) -0.0172(19)
C19 0.068(3) 0.0282(19) 0.035(2) -0.0059(16) 0.0138(18) -0.0186(19)
C20 0.056(2) 0.031(2) 0.048(2) -0.0163(17) 0.0159(19) -0.0246(18)
C21 0.051(2) 0.0303(19) 0.0374(19) -0.0199(16) 0.0108(16) -0.0199(17)
C22 0.0422(19) 0.0196(16) 0.0269(17) -0.0076(13) 0.0065(14) -0.0132(14)
C23 0.0379(18) 0.0220(16) 0.0258(16) -0.0085(13) 0.0021(13) -0.0141(14)
C24 0.047(2) 0.0213(16) 0.0260(16) -0.0088(13) 0.0022(14) -0.0159(15)
C25 0.063(2) 0.0243(18) 0.0292(18) -0.0113(15) 0.0101(17) -0.0188(18)
C26 0.075(3) 0.031(2) 0.037(2) -0.0129(17) -0.001(2) -0.011(2)
C27 0.096(4) 0.026(2) 0.056(3) -0.0098(19) -0.002(3) 0.000(2)
C28 0.113(4) 0.031(2) 0.048(3) -0.021(2) 0.011(3) -0.014(3)
C29 0.119(5) 0.034(2) 0.046(3) -0.022(2) -0.003(3) -0.026(3)
C30 0.084(3) 0.031(2) 0.043(2) -0.0164(17) 0.000(2) -0.025(2)
C31 0.032(7) 0.021(2) 0.025(2) -0.0112(19) 0.002(6) -0.013(5)
C32 0.041(6) 0.033(3) 0.035(4) -0.013(3) 0.002(4) -0.010(4)
C33 0.058(5) 0.032(3) 0.043(4) -0.014(3) 0.007(4) -0.012(4)
C34 0.067(6) 0.037(4) 0.043(3) -0.018(3) 0.011(5) -0.029(5)
C35 0.065(5) 0.037(4) 0.036(3) -0.013(2) -0.004(4) -0.025(5)
C36 0.043(5) 0.029(4) 0.036(2) -0.006(2) -0.010(5) -0.018(5)
C37 0.0296(16) 0.0244(16) 0.0256(16) -0.0117(13) -0.0009(13) -0.0129(13)
C38 0.0287(17) 0.0322(18) 0.0321(18) -0.0104(14) 0.0029(14) -0.0137(15)
C39 0.0256(16) 0.0291(18) 0.0375(19) -0.0127(14) -0.0016(13) -0.0134(14)
C40 0.0256(17) 0.053(2) 0.040(2) -0.0210(18) -0.0062(15) -0.0021(16)
C41 0.0309(18) 0.045(2) 0.038(2) -0.0260(17) -0.0022(15) -0.0035(16)
C42 0.0264(15) 0.0254(16) 0.0282(16) -0.0094(13) -0.0022(12) -0.0118(13)
C43 0.0252(15) 0.0235(16) 0.0294(16) -0.0116(13) 0.0016(12) -0.0114(13)
C44 0.0242(15) 0.0311(18) 0.0268(16) -0.0137(14) 0.0012(12) -0.0110(14)
C45 0.0302(17) 0.0339(19) 0.0279(17) -0.0083(14) -0.0007(13) -0.0125(15)
C46 0.0349(19) 0.056(3) 0.0261(18) -0.0051(17) -0.0007(14) -0.0194(18)
C47 0.0319(18) 0.061(3) 0.0327(19) -0.0210(19) 0.0071(15) -0.0096(18)
C48 0.040(2) 0.038(2) 0.043(2) -0.0186(18) 0.0037(17) -0.0033(17)
C49 0.042(2) 0.0284(19) 0.040(2) -0.0151(16) 0.0046(16) -0.0099(16)
C50 0.0248(15) 0.0232(16) 0.0276(16) -0.0111(13) 0.0019(12) -0.0114(13)
C51 0.0280(16) 0.0262(17) 0.0282(17) -0.0145(14) -0.0011(13) -0.0054(13)
C52 0.0274(16) 0.0320(18) 0.0347(18) -0.0168(15) 0.0013(14) -0.0097(14)
C53 0.0261(17) 0.044(2) 0.056(2) -0.030(2) -0.0023(16) -0.0072(16)
C54 0.037(2) 0.039(2) 0.055(2) -0.0267(19) -0.0184(18) 0.0056(17)
C55 0.048(2) 0.0290(19) 0.039(2) -0.0108(16) -0.0064(17) -0.0018(17)
C56 0.0355(18) 0.0262(18) 0.0322(18) -0.0109(14) -0.0012(14) -0.0040(15)
C57 0.0228(15) 0.0241(16) 0.0249(16) -0.0103(13) -0.0022(12) -0.0035(13)
C31A 0.032(7) 0.021(2) 0.025(2) -0.0112(19) 0.002(6) -0.013(5)
C58 0.0250(16) 0.0356(19) 0.0297(17) -0.0084(14) -0.0028(13) -0.0080(14)
C32A 0.041(6) 0.033(3) 0.035(4) -0.013(3) 0.002(4) -0.010(4)
C59 0.0258(17) 0.048(2) 0.0351(19) -0.0045(17) 0.0004(14) -0.0050(16)
C33A 0.058(5) 0.032(3) 0.043(4) -0.014(3) 0.007(4) -0.012(4)
C60 0.0365(19) 0.054(2) 0.0254(18) -0.0174(17) -0.0030(15) 0.0012(18)
C34A 0.067(6) 0.037(4) 0.043(3) -0.018(3) 0.011(5) -0.029(5)
C61 0.0333(18) 0.040(2) 0.0345(19) -0.0188(16) -0.0098(15) -0.0034(16)
C35A 0.065(5) 0.037(4) 0.036(3) -0.013(2) -0.004(4) -0.025(5)
C62 0.0294(17) 0.0299(18) 0.0315(17) -0.0132(14) -0.0023(13) -0.0084(14)
C36A 0.043(5) 0.029(4) 0.036(2) -0.006(2) -0.010(5) -0.018(5)
C63 0.0217(16) 0.043(3) 0.0321(19) -0.020(2) -0.0026(14) -0.0121(18)
C64 0.0242(16) 0.039(3) 0.0287(19) -0.0168(18) -0.0010(14) -0.0090(19)
C64A 0.0242(16) 0.039(3) 0.0287(19) -0.0168(18) -0.0010(14) -0.0090(19)
C65A 0.0281(18) 0.051(3) 0.043(2) -0.024(2) -0.0016(17) -0.012(2)
C66A 0.0262(18) 0.058(3) 0.041(2) -0.031(2) -0.0005(16) -0.013(2)
C67A 0.0246(18) 0.074(4) 0.032(2) -0.026(2) 0.0004(15) -0.012(2)
C68A 0.0276(18) 0.049(3) 0.033(2) -0.012(2) -0.0021(15) -0.014(2)
C63A 0.0217(16) 0.043(3) 0.0321(19) -0.020(2) -0.0026(14) -0.0121(18)
C65 0.0281(18) 0.051(3) 0.043(2) -0.024(2) -0.0016(17) -0.012(2)
C66 0.0262(18) 0.058(3) 0.041(2) -0.031(2) -0.0005(16) -0.013(2)
C67 0.0246(18) 0.074(4) 0.032(2) -0.026(2) 0.0004(15) -0.012(2)
C68 0.0276(18) 0.049(3) 0.033(2) -0.012(2) -0.0021(15) -0.014(2)
C69 0.0288(17) 0.0306(18) 0.048(2) -0.0179(16) 0.0035(15) -0.0162(15)
C70 0.0314(17) 0.0271(18) 0.046(2) -0.0155(16) 0.0069(15) -0.0113(15)
C71 0.0305(18) 0.0300(19) 0.057(2) -0.0089(17) 0.0124(17) -0.0076(16)
C72 0.0292(19) 0.0258(19) 0.082(3) -0.0041(19) 0.0032(19) -0.0130(16)
C73 0.038(2) 0.037(2) 0.082(3) -0.019(2) -0.006(2) -0.0214(18)
C74 0.043(2) 0.040(2) 0.054(2) -0.0225(19) 0.0001(18) -0.0212(18)

loop_
_atom_type_symbol
_atom_type_description
_atom_type_scat_dispersion_real
_atom_type_scat_dispersion_imag
_atom_type_scat_source
C C 0.0033 0.0016 'International Tables Vol C Tables 4.2.6.8 and 6.1.1.4'
H H 0.0000 0.0000 'International Tables Vol C Tables 4.2.6.8 and 6.1.1.4'
N N 0.0061 0.0033 'International Tables Vol C Tables 4.2.6.8 and 6.1.1.4'
Ni Ni 0.3393 1.1124 'International Tables Vol C Tables 4.2.6.8 and 6.1.1.4'
O O 0.0106 0.0060 'International Tables Vol C Tables 4.2.6.8 and 6.1.1.4'

loop_
_geom_angle_atom_site_label_1
_geom_angle_atom_site_label_2
_geom_angle_atom_site_label_3
_geom_angle
_geom_angle_site_symmetry_1
_geom_angle_site_symmetry_3
_geom_angle_publ_flag
O1 Ni1 Ni2 40.14(6) . . ?
O1 Ni1 O2 79.09(9) . . ?
O1 Ni1 O3 98.66(12) . . ?
O1 Ni1 O3A 89.6(8) . . ?
O1 Ni1 O4 93.43(12) . . ?
O1 Ni1 O4A 85.5(8) . . ?
O1 Ni1 N5 90.47(10) . . ?
O1 Ni1 N6 169.79(10) . . ?
O2 Ni1 Ni2 39.56(6) . . ?
O2 Ni1 O3 166.99(12) . . ?
O2 Ni1 O3A 153.6(7) . . ?
O2 Ni1 O4 87.18(12) . . ?
O2 Ni1 O4A 80.1(8) . . ?
O2 Ni1 N5 105.72(10) . . ?
O2 Ni1 N6 92.39(10) . . ?
O3 Ni1 Ni2 135.12(10) . . ?
O3 Ni1 O4 80.13(13) . . ?
O3 Ni1 N5 87.05(12) . . ?
O3 Ni1 N6 90.90(13) . . ?
O3A Ni1 Ni2 122.7(7) . . ?
O3A Ni1 O4A 75.3(10) . . ?
O3A Ni1 N6 100.4(8) . . ?
O4 Ni1 Ni2 85.03(10) . . ?
O4A Ni1 Ni2 75.3(8) . . ?
N5 Ni1 Ni2 105.74(8) . . ?
N5 Ni1 O3A 98.0(8) . . ?
N5 Ni1 O4 167.02(13) . . ?
N5 Ni1 O4A 172.2(8) . . ?
N5 Ni1 N6 86.41(11) . . ?
N6 Ni1 Ni2 131.89(8) . . ?
N6 Ni1 O4 91.74(13) . . ?
N6 Ni1 O4A 98.6(8) . . ?
O1 Ni2 Ni1 39.60(6) . . ?
O1 Ni2 O6 90.09(9) . . ?
O1 Ni2 O7 158.84(10) . . ?
O1 Ni2 N1 89.82(10) . . ?
O1 Ni2 N3 109.50(9) . . ?
O2 Ni2 Ni1 40.32(6) . . ?
O2 Ni2 O1 79.31(9) . . ?
O2 Ni2 O6 94.95(9) . . ?
O2 Ni2 O7 83.55(9) . . ?
O2 Ni2 N1 169.01(10) . . ?
O2 Ni2 N3 87.94(9) . . ?
O6 Ni2 Ni1 87.87(7) . . ?
O6 Ni2 O7 79.08(9) . . ?
O6 Ni2 N3 160.38(10) . . ?
O7 Ni2 Ni1 121.03(7) . . ?
N1 Ni2 Ni1 128.69(8) . . ?
N1 Ni2 O6 83.32(10) . . ?
N1 Ni2 O7 106.67(10) . . ?
N1 Ni2 N3 97.34(10) . . ?
N3 Ni2 Ni1 106.40(7) . . ?
N3 Ni2 O7 81.99(9) . . ?
Ni1 O1 Ni2 100.27(9) . . ?
C1 O1 Ni1 127.6(2) . . ?
C1 O1 Ni2 118.86(19) . . ?
Ni2 O2 Ni1 100.12(9) . . ?
C12 O2 Ni1 121.6(2) . . ?
C12 O2 Ni2 128.9(2) . . ?
C63 O3 Ni1 121.8(3) . . ?
C63A O3A Ni1 132(2) . . ?
N7 O4 Ni1 125.1(3) . . ?
N7A O4A Ni1 132(3) . . ?
C69 O6 Ni2 134.1(2) . . ?
N10 O7 Ni2 134.0(2) . . ?
C23 N1 Ni2 129.4(2) . . ?
C37 N1 Ni2 118.4(2) . . ?
C37 N1 C23 107.8(3) . . ?
C24 N2 C31 121.2(9) . . ?
C24 N2 C31A 121.1(9) . . ?
C37 N2 C24 107.9(3) . . ?
C37 N2 C31 128.2(10) . . ?
C37 N2 C31A 131.0(9) . . ?
C42 N3 Ni2 112.04(19) . . ?
C42 N3 C43 106.3(3) . . ?
C43 N3 Ni2 122.86(19) . . ?
C42 N4 C50 108.6(3) . . ?
C42 N4 C57 128.0(3) . . ?
C50 N4 C57 123.5(3) . . ?
C7 N5 Ni1 108.70(19) . . ?
C7 N5 C8 109.5(3) . . ?
C8 N5 Ni1 102.90(19) . . ?
C39 N5 Ni1 114.9(2) . . ?
C39 N5 C7 109.8(3) . . ?
C39 N5 C8 110.8(3) . . ?
C9 N6 Ni1 105.8(2) . . ?
C9 N6 C10 112.7(3) . . ?
C9 N6 C40 109.5(3) . . ?
C10 N6 Ni1 108.4(2) . . ?
C40 N6 Ni1 113.1(2) . . ?
C40 N6 C10 107.4(3) . . ?
O4 N7 C64 121.4(4) . . ?
O5 N7 O4 120.3(4) . . ?
O5 N7 C64 118.2(4) . . ?
O4A N7A C64A 116(3) . . ?
O5A N7A O4A 123(3) . . ?
O5A N7A C64A 121(3) . . ?
O9 N8 C66 117.1(6) . . ?
O10 N8 O9 124.9(5) . . ?
O10 N8 C66 118.0(6) . . ?
O9A N8A C66A 111(6) . . ?
O10A N8A O9A 131(3) . . ?
O10A N8A C66A 117(7) . . ?
O11 N9 C68 118.6(5) . . ?
O12 N9 O11 122.2(6) . . ?
O12 N9 C68 119.3(5) . . ?
O11A N9A O12A 113(2) . . ?
O11A N9A C68A 110(3) . . ?
O12A N9A C68A 134(3) . . ?
O7 N10 C70 120.2(3) . . ?
O8 N10 O7 120.9(3) . . ?
O8 N10 C70 118.8(3) . . ?
O13 N11 O14 124(2) . . ?
O13 N11 C72 124.7(18) . . ?
O14 N11 C72 110.9(10) . . ?
O13A N11A C72 106(3) . . ?
O14A N11A O13A 128(3) . . ?
O14A N11A C72 126.0(17) . . ?
O15 N12 C74 117.7(4) . . ?
O16 N12 O15 123.6(4) . . ?
O16 N12 C74 118.7(3) . . ?
O1 C1 C2 119.8(3) . . ?
O1 C1 C6 122.0(3) . . ?
C2 C1 C6 118.2(3) . . ?
C1 C2 C37 120.4(3) . . ?
C3 C2 C1 120.3(3) . . ?
C3 C2 C37 119.1(3) . . ?
C4 C3 C2 121.9(3) . . ?
C3 C4 C38 121.2(3) . . ?
C5 C4 C3 117.2(3) . . ?
C5 C4 C38 121.6(3) . . ?
C4 C5 C6 123.8(3) . . ?
C1 C6 C7 124.6(3) . . ?
C5 C6 C1 118.6(3) . . ?
C5 C6 C7 116.8(3) . . ?
N5 C7 C6 116.6(3) . . ?
N5 C8 C9 109.4(3) . . ?
N6 C9 C8 110.1(3) . . ?
N6 C10 C11 113.0(3) . . ?
C12 C11 C10 120.1(3) . . ?
C16 C11 C10 119.6(3) . . ?
C16 C11 C12 120.2(3) . . ?
O2 C12 C11 117.8(3) . . ?
O2 C12 C13 123.0(3) . . ?
C11 C12 C13 119.1(3) . . ?
C12 C13 C42 122.4(3) . . ?
C14 C13 C12 117.9(3) . . ?
C14 C13 C42 119.6(3) . . ?
C15 C14 C13 123.1(3) . . ?
C14 C15 C16 117.9(3) . . ?
C14 C15 C41 121.0(3) . . ?
C16 C15 C41 121.0(3) . . ?
C15 C16 C11 121.6(3) . . ?
C18 C17 C22 121.2(3) . . ?
C17 C18 C19 120.6(4) . . ?
C20 C19 C18 119.3(3) . . ?
C19 C20 C21 120.0(3) . . ?
C20 C21 C22 120.8(3) . . ?
C17 C22 C21 118.1(3) . . ?
C17 C22 C23 122.1(3) . . ?
C21 C22 C23 119.8(3) . . ?
N1 C23 C22 124.5(3) . . ?
C24 C23 N1 108.8(3) . . ?
C24 C23 C22 126.7(3) . . ?
N2 C24 C25 121.8(3) . . ?
C23 C24 N2 106.1(3) . . ?
C23 C24 C25 132.1(3) . . ?
C26 C25 C24 120.9(3) . . ?
C26 C25 C30 119.3(4) . . ?
C30 C25 C24 119.8(4) . . ?
C25 C26 C27 121.2(4) . . ?
C26 C27 C28 119.1(5) . . ?
C29 C28 C27 120.5(4) . . ?
C28 C29 C30 120.6(4) . . ?
C29 C30 C25 119.3(5) . . ?
C32 C31 N2 115.1(17) . . ?
C36 C31 N2 123.6(18) . . ?
C36 C31 C32 121.2(18) . . ?
C31 C32 C33 118.9(13) . . ?
C34 C33 C32 116.2(10) . . ?
C33 C34 C35 123.9(11) . . ?
C36 C35 C34 120.3(10) . . ?
C35 C36 C31 119.5(13) . . ?
N1 C37 N2 109.4(3) . . ?
N1 C37 C2 126.5(3) . . ?
N2 C37 C2 123.8(3) . . ?
N3 C42 N4 109.7(3) . . ?
N3 C42 C13 126.1(3) . . ?
N4 C42 C13 124.1(3) . . ?
N3 C43 C44 125.0(3) . . ?
C50 C43 N3 109.9(3) . . ?
C50 C43 C44 124.8(3) . . ?
C45 C44 C43 119.3(3) . . ?
C45 C44 C49 118.5(3) . . ?
C49 C44 C43 121.7(3) . . ?
C44 C45 C46 120.8(3) . . ?
C47 C46 C45 120.2(4) . . ?
C46 C47 C48 119.5(3) . . ?
C47 C48 C49 120.5(4) . . ?
C48 C49 C44 120.6(4) . . ?
N4 C50 C51 124.0(3) . . ?
C43 C50 N4 105.5(3) . . ?
C43 C50 C51 130.5(3) . . ?
C52 C51 C50 119.2(3) . . ?
C56 C51 C50 121.7(3) . . ?
C56 C51 C52 119.1(3) . . ?
C53 C52 C51 119.9(3) . . ?
C54 C53 C52 120.7(4) . . ?
C53 C54 C55 119.8(3) . . ?
C56 C55 C54 119.7(4) . . ?
C55 C56 C51 120.8(3) . . ?
C58 C57 N4 120.1(3) . . ?
C58 C57 C62 121.6(3) . . ?
C62 C57 N4 118.4(3) . . ?
C32A C31A N2 122.3(19) . . ?
C36A C31A N2 114.1(17) . . ?
C36A C31A C32A 122.6(19) . . ?
C57 C58 C59 118.9(3) . . ?
C33A C32A C31A 118.1(15) . . ?
C58 C59 C60 120.1(3) . . ?
C32A C33A C34A 120.6(11) . . ?
C61 C60 C59 120.2(3) . . ?
C35A C34A C33A 121.5(12) . . ?
C60 C61 C62 120.5(3) . . ?
C34A C35A C36A 117.4(12) . . ?
C57 C62 C61 118.7(3) . . ?
C31A C36A C35A 119.7(14) . . ?
O3 C63 C64 125.1(4) . . ?
O3 C63 C68 122.0(4) . . ?
C64 C63 C68 112.8(4) . . ?
C63 C64 N7 119.3(3) . . ?
C65 C64 N7 116.5(4) . . ?
C65 C64 C63 123.9(4) . . ?
C65A C64A N7A 114.0(19) . . ?
C65A C64A C63A 120.0 . . ?
C63A C64A N7A 124.3(19) . . ?
C66A C65A C64A 120.0 . . ?
C65A C66A N8A 122(4) . . ?
C65A C66A C67A 120.0 . . ?
C67A C66A N8A 118(4) . . ?
C66A C67A C68A 120.0 . . ?
C67A C68A N9A 117(2) . . ?
C67A C68A C63A 120.0 . . ?
C63A C68A N9A 123(2) . . ?
O3A C63A C64A 122(2) . . ?
O3A C63A C68A 117(2) . . ?
C68A C63A C64A 120.0 . . ?
C66 C65 C64 118.0(4) . . ?
C65 C66 N8 120.0(5) . . ?
C65 C66 C67 122.0(4) . . ?
C67 C66 N8 118.0(5) . . ?
C68 C67 C66 118.9(4) . . ?
N9 C68 C63 118.7(4) . . ?
C67 C68 N9 118.0(4) . . ?
C67 C68 C63 123.3(4) . . ?
O6 C69 C70 126.5(3) . . ?
O6 C69 C74 121.3(3) . . ?
C70 C69 C74 112.1(3) . . ?
N10 C70 C69 121.0(3) . . ?
C71 C70 N10 115.5(3) . . ?
C71 C70 C69 123.5(3) . . ?
C72 C71 C70 118.9(4) . . ?
C71 C72 N11 112.0(7) . . ?
C71 C72 N11A 130.2(9) . . ?
C71 C72 C73 121.5(4) . . ?
C73 C72 N11 126.5(7) . . ?
C73 C72 N11A 108.2(9) . . ?
C74 C73 C72 119.4(4) . . ?
C69 C74 N12 119.1(3) . . ?
C73 C74 N12 117.3(4) . . ?
C73 C74 C69 123.6(4) . . ?

loop_
_geom_bond_atom_site_label_1
_geom_bond_atom_site_label_2
_geom_bond_distance
_geom_bond_site_symmetry_2
_geom_bond_publ_flag
Ni1 Ni2 3.1041(6) . ?
Ni1 O1 2.011(2) . ?
Ni1 O2 2.040(2) . ?
Ni1 O3 2.048(3) . ?
Ni1 O3A 2.07(3) . ?
Ni1 O4 2.107(4) . ?
Ni1 O4A 2.33(3) . ?
Ni1 N5 2.068(3) . ?
Ni1 N6 2.093(3) . ?
Ni2 O1 2.033(2) . ?
Ni2 O2 2.008(2) . ?
Ni2 O6 2.059(2) . ?
Ni2 O7 2.217(2) . ?
Ni2 N1 2.048(3) . ?
Ni2 N3 2.152(2) . ?
O1 C1 1.342(4) . ?
O2 C12 1.335(4) . ?
O3 C63 1.261(5) . ?
O3A C63A 1.281(17) . ?
O4 N7 1.251(4) . ?
O4A N7A 1.251(18) . ?
O5 N7 1.230(5) . ?
O5A N7A 1.221(19) . ?
O6 C69 1.250(4) . ?
O7 N10 1.241(4) . ?
O8 N10 1.233(4) . ?
O9 N8 1.240(10) . ?
O9A N8A 1.20(10) . ?
O10 N8 1.231(7) . ?
O10A N8A 1.20(10) . ?
O11 N9 1.223(6) . ?
O11A N9A 1.261(19) . ?
O12 N9 1.217(7) . ?
O12A N9A 1.28(2) . ?
O13 N11 1.21(2) . ?
O13A N11A 1.28(3) . ?
O14 N11 1.259(19) . ?
O14A N11A 1.21(3) . ?
O15 N12 1.235(5) . ?
O16 N12 1.219(5) . ?
N1 C23 1.385(4) . ?
N1 C37 1.333(4) . ?
N2 C24 1.400(4) . ?
N2 C31 1.44(2) . ?
N2 C37 1.359(4) . ?
N2 C31A 1.47(2) . ?
N3 C42 1.344(4) . ?
N3 C43 1.391(4) . ?
N4 C42 1.369(4) . ?
N4 C50 1.385(4) . ?
N4 C57 1.437(4) . ?
N5 C7 1.479(4) . ?
N5 C8 1.490(4) . ?
N5 C39 1.473(4) . ?
N6 C9 1.480(5) . ?
N6 C10 1.497(4) . ?
N6 C40 1.482(4) . ?
N7 C64 1.448(6) . ?
N7A C64A 1.43(3) . ?
N8 C66 1.451(6) . ?
N8A C66A 1.46(2) . ?
N9 C68 1.447(8) . ?
N9A C68A 1.47(2) . ?
N10 C70 1.441(5) . ?
N11 C72 1.514(16) . ?
N11A C72 1.45(2) . ?
N12 C74 1.465(6) . ?
C1 C2 1.406(5) . ?
C1 C6 1.427(4) . ?
C2 C3 1.401(4) . ?
C2 C37 1.468(4) . ?
C3 C4 1.385(4) . ?
C4 C5 1.381(5) . ?
C4 C38 1.504(4) . ?
C5 C6 1.389(4) . ?
C6 C7 1.508(5) . ?
C8 C9 1.520(5) . ?
C10 C11 1.502(4) . ?
C11 C12 1.408(5) . ?
C11 C16 1.388(4) . ?
C12 C13 1.411(4) . ?
C13 C14 1.410(4) . ?
C13 C42 1.473(5) . ?
C14 C15 1.376(5) . ?
C15 C16 1.384(5) . ?
C15 C41 1.519(4) . ?
C17 C18 1.371(5) . ?
C17 C22 1.389(5) . ?
C18 C19 1.393(6) . ?
C19 C20 1.384(6) . ?
C20 C21 1.389(5) . ?
C21 C22 1.402(5) . ?
C22 C23 1.475(4) . ?
C23 C24 1.362(5) . ?
C24 C25 1.481(5) . ?
C25 C26 1.364(6) . ?
C25 C30 1.396(6) . ?
C26 C27 1.383(6) . ?
C27 C28 1.384(7) . ?
C28 C29 1.353(8) . ?
C29 C30 1.389(6) . ?
C31 C32 1.40(2) . ?
C31 C36 1.37(3) . ?
C32 C33 1.441(17) . ?
C33 C34 1.348(15) . ?
C34 C35 1.374(14) . ?
C35 C36 1.345(19) . ?
C43 C44 1.482(4) . ?
C43 C50 1.375(4) . ?
C44 C45 1.385(5) . ?
C44 C49 1.395(5) . ?
C45 C46 1.396(5) . ?
C46 C47 1.380(6) . ?
C47 C48 1.383(6) . ?
C48 C49 1.385(5) . ?
C50 C51 1.472(5) . ?
C51 C52 1.398(5) . ?
C51 C56 1.394(5) . ?
C52 C53 1.388(5) . ?
C53 C54 1.380(6) . ?
C54 C55 1.397(6) . ?
C55 C56 1.385(5) . ?
C57 C58 1.379(5) . ?
C57 C62 1.390(4) . ?
C31A C32A 1.37(3) . ?
C31A C36A 1.36(3) . ?
C58 C59 1.387(5) . ?
C32A C33A 1.36(2) . ?
C59 C60 1.394(5) . ?
C33A C34A 1.427(16) . ?
C60 C61 1.372(6) . ?
C34A C35A 1.334(17) . ?
C61 C62 1.390(5) . ?
C35A C36A 1.45(2) . ?
C63 C64 1.431(6) . ?
C63 C68 1.453(6) . ?
C64 C65 1.383(6) . ?
C64A C65A 1.3900 . ?
C64A C63A 1.3900 . ?
C65A C66A 1.3900 . ?
C66A C67A 1.3900 . ?
C67A C68A 1.3900 . ?
C68A C63A 1.3900 . ?
C65 C66 1.375(7) . ?
C66 C67 1.399(7) . ?
C67 C68 1.354(6) . ?
C69 C70 1.441(5) . ?
C69 C74 1.452(5) . ?
C70 C71 1.396(5) . ?
C71 C72 1.374(6) . ?
C72 C73 1.375(7) . ?
C73 C74 1.375(6) . ?
